data_4315819
loop_
_publ_author_name
'Zhengxing Zhang'
'Lixin Zhang'
'Yanrong Li'
'Longcheng Hong'
'Zhenxia Chen'
'Xigeng Zhou'

_publ_contact_author_address
;Department of Chemistry
Molecular Catalysis and Innovative Material Laboratory 
Fudan University
Shanghai 200433
State Key Laboratory of Organometallic Chemistry
Shanghai 200032
People's Republic of China
;
_publ_contact_author_email xgzhou@fudan.edu.cn
_publ_contact_author_name 'Zhou, Xigeng'
_publ_section_title
;
 Activation of Bis(guanidinate)lanthanide Alkyl and Aryl Complexes on
 Elemental Sulfur: Synthesis and Characterization of
 Bis(guanidinate)lanthanide Thiolates and Disulfides
;
_journal_name_full 'Inorganic Chemistry'
_journal_page_first 5715
_journal_page_last 5722
_journal_paper_doi 10.1021/ic100617n
_journal_volume 49
_journal_year 2010
_chemical_formula_sum 'C42 H89 Er N6 Si4'
_chemical_formula_weight 957.81
_chemical_name_systematic
; 
 ? 
;
_space_group_IT_number 14
_symmetry_cell_setting monoclinic
_symmetry_space_group_name_Hall '-P 2ybc'
_symmetry_space_group_name_H-M 'P 1 21/c 1'
_atom_sites_solution_hydrogens geom
_atom_sites_solution_primary direct
_atom_sites_solution_secondary difmap
_audit_creation_method SHELXL-97
_cell_angle_alpha 90.00
_cell_angle_beta 90.00(3)
_cell_angle_gamma 90.00
_cell_formula_units_Z 4
_cell_length_a 14.08(2)
_cell_length_b 18.29(3)
_cell_length_c 20.48(4)
_cell_measurement_reflns_used 959
_cell_measurement_temperature 293(2)
_cell_measurement_theta_max 21.890
_cell_measurement_theta_min 2.439
_cell_volume 5274(15)
_computing_cell_refinement 'Bruker SMART'
_computing_data_collection 'Bruker SMART'
_computing_data_reduction 'Bruker SHELXTL'
_computing_molecular_graphics 'Bruker SHELXTL'
_computing_publication_material 'Bruker SHELXTL'
_computing_structure_refinement 'SHELXL-97 (Sheldrick, 1997)'
_computing_structure_solution 'SHELXS-97 (Sheldrick, 1990)'
_diffrn_ambient_temperature 293(2)
_diffrn_measured_fraction_theta_full 0.998
_diffrn_measured_fraction_theta_max 0.998
_diffrn_measurement_device_type 'CCD area detector'
_diffrn_measurement_method 'phi and omega scans'
_diffrn_radiation_monochromator graphite
_diffrn_radiation_source 'fine-focus sealed tube'
_diffrn_radiation_type MoK\a
_diffrn_radiation_wavelength 0.71073
_diffrn_reflns_av_R_equivalents 0.1772
_diffrn_reflns_av_sigmaI/netI 0.1718
_diffrn_reflns_limit_h_max 16
_diffrn_reflns_limit_h_min -15
_diffrn_reflns_limit_k_max 17
_diffrn_reflns_limit_k_min -21
_diffrn_reflns_limit_l_max 24
_diffrn_reflns_limit_l_min -24
_diffrn_reflns_number 21811
_diffrn_reflns_theta_full 25.01
_diffrn_reflns_theta_max 25.01
_diffrn_reflns_theta_min 1.45
_exptl_absorpt_coefficient_mu 1.713
_exptl_absorpt_correction_T_max 0.7831
_exptl_absorpt_correction_T_min 0.6740
_exptl_absorpt_correction_type multi-scan
_exptl_absorpt_process_details sadabs
_exptl_crystal_colour pink
_exptl_crystal_density_diffrn 1.206
_exptl_crystal_density_method 'not measured'
_exptl_crystal_description prism
_exptl_crystal_F_000 2028
_exptl_crystal_size_max 0.25
_exptl_crystal_size_mid 0.15
_exptl_crystal_size_min 0.15
_refine_diff_density_max 1.742
_refine_diff_density_min -1.985
_refine_diff_density_rms 0.156
_refine_ls_extinction_method none
_refine_ls_goodness_of_fit_ref 0.988
_refine_ls_hydrogen_treatment constr
_refine_ls_matrix_type full
_refine_ls_number_parameters 478
_refine_ls_number_reflns 9303
_refine_ls_number_restraints 0
_refine_ls_restrained_S_all 0.988
_refine_ls_R_factor_all 0.1311
_refine_ls_R_factor_gt 0.0767
_refine_ls_shift/su_max 0.000
_refine_ls_shift/su_mean 0.000
_refine_ls_structure_factor_coef Fsqd
_refine_ls_weighting_details 'calc w=1/[\s^2^(Fo^2^)+(0.1055P)^2^+0.0000P] where P=(Fo^2^+2Fc^2^)/3'
_refine_ls_weighting_scheme calc
_refine_ls_wR_factor_gt 0.1777
_refine_ls_wR_factor_ref 0.2158
_reflns_number_gt 5319
_reflns_number_total 9303
_reflns_threshold_expression >2sigma(I)
_cod_data_source_file ic100617n_si_001_03.cif
_cod_data_source_block f71217d-Complex2-Er
_cod_depositor_comments
;
The following automatic conversions were performed:

'_symmetry_cell_setting' value 'Monoclinic' changed to 'monoclinic'
according to the built-in table from CIF Core dictionary named
'cif_core.dic' version 2.4.1 from 2010-06-29.

Automatic conversion script
Id: cif_fix_values 1646 2011-03-28 12:23:43Z adriana 
;
_cod_original_cell_volume 5275(16)
_cod_database_code 4315819

loop_
_symmetry_equiv_pos_as_xyz
'x, y, z'
'-x, y+1/2, -z+1/2'
'-x, -y, -z'
'x, -y-1/2, z-1/2'

loop_
_atom_site_label
_atom_site_type_symbol
_atom_site_fract_x
_atom_site_fract_y
_atom_site_fract_z
_atom_site_U_iso_or_equiv
_atom_site_adp_type
_atom_site_occupancy
_atom_site_symmetry_multiplicity
_atom_site_calc_flag
_atom_site_refinement_flags
_atom_site_disorder_assembly
_atom_site_disorder_group
Er1 Er 0.24528(3) 0.04816(2) 0.81594(2) 0.04610(19) Uani 1 1 d . . .
Si1 Si -0.0715(2) 0.18670(17) 0.89298(17) 0.0595(8) Uani 1 1 d . . .
Si2 Si 0.0868(2) 0.29649(15) 0.85047(18) 0.0630(9) Uani 1 1 d . . .
Si3 Si 0.5749(2) -0.01748(19) 0.7147(2) 0.0732(10) Uani 1 1 d . . .
Si4 Si 0.5292(3) 0.13545(19) 0.6596(2) 0.0810(11) Uani 1 1 d . . .
N1 N 0.1736(5) 0.1285(4) 0.8926(4) 0.0441(18) Uani 1 1 d . . .
N2 N 0.1135(5) 0.1161(4) 0.7933(4) 0.0449(19) Uani 1 1 d . . .
N3 N 0.0432(5) 0.2081(4) 0.8645(4) 0.0445(19) Uani 1 1 d . . .
N4 N 0.4044(6) 0.0817(5) 0.8053(5) 0.059(2) Uani 1 1 d . . .
N5 N 0.3310(5) 0.0374(4) 0.7158(4) 0.048(2) Uani 1 1 d . . .
N6 N 0.5004(6) 0.0586(4) 0.7069(5) 0.055(2) Uani 1 1 d . . .
C1 C 0.1085(6) 0.1506(4) 0.8502(5) 0.039(2) Uani 1 1 d . . .
C2 C 0.1734(7) 0.1545(5) 0.9601(5) 0.050(2) Uani 1 1 d . . .
H2A H 0.1199 0.1883 0.9649 0.060 Uiso 1 1 calc R . .
C3 C 0.2622(9) 0.1956(7) 0.9767(6) 0.081(4) Uani 1 1 d . . .
H3A H 0.2683 0.2373 0.9477 0.097 Uiso 1 1 calc R . .
H3B H 0.3167 0.1641 0.9698 0.097 Uiso 1 1 calc R . .
C4 C 0.2624(11) 0.2220(9) 1.0463(7) 0.101(5) Uani 1 1 d . . .
H4A H 0.2110 0.2566 1.0525 0.121 Uiso 1 1 calc R . .
H4B H 0.3217 0.2471 1.0553 0.121 Uiso 1 1 calc R . .
C5 C 0.2508(12) 0.1591(9) 1.0935(8) 0.113(5) Uani 1 1 d . . .
H5A H 0.3041 0.1259 1.0890 0.135 Uiso 1 1 calc R . .
H5B H 0.2506 0.1776 1.1379 0.135 Uiso 1 1 calc R . .
C6 C 0.1598(12) 0.1184(8) 1.0808(6) 0.107(5) Uani 1 1 d . . .
H6A H 0.1058 0.1501 1.0887 0.128 Uiso 1 1 calc R . .
H6B H 0.1550 0.0766 1.1097 0.128 Uiso 1 1 calc R . .
C7 C 0.1600(11) 0.0931(7) 1.0100(6) 0.090(4) Uani 1 1 d . . .
H7A H 0.1004 0.0685 1.0011 0.108 Uiso 1 1 calc R . .
H7B H 0.2105 0.0576 1.0043 0.108 Uiso 1 1 calc R . .
C8 C 0.0423(6) 0.1296(5) 0.7432(5) 0.043(2) Uani 1 1 d . . .
H8A H -0.0106 0.1564 0.7630 0.051 Uiso 1 1 calc R . .
C9 C 0.0823(8) 0.1756(6) 0.6863(6) 0.068(3) Uani 1 1 d . . .
H9A H 0.1010 0.2233 0.7023 0.081 Uiso 1 1 calc R . .
H9B H 0.1383 0.1518 0.6686 0.081 Uiso 1 1 calc R . .
C10 C 0.0103(11) 0.1843(8) 0.6338(7) 0.098(5) Uani 1 1 d . . .
H10A H 0.0379 0.2122 0.5982 0.117 Uiso 1 1 calc R . .
H10B H -0.0431 0.2119 0.6508 0.117 Uiso 1 1 calc R . .
C11 C -0.0253(10) 0.1123(8) 0.6076(6) 0.091(4) Uani 1 1 d . . .
H11A H 0.0262 0.0858 0.5869 0.109 Uiso 1 1 calc R . .
H11B H -0.0746 0.1205 0.5754 0.109 Uiso 1 1 calc R . .
C12 C -0.0645(11) 0.0684(7) 0.6650(8) 0.091(4) Uani 1 1 d . . .
H12A H -0.1196 0.0936 0.6825 0.109 Uiso 1 1 calc R . .
H12B H -0.0853 0.0210 0.6493 0.109 Uiso 1 1 calc R . .
C13 C 0.0055(8) 0.0576(5) 0.7180(7) 0.068(3) Uani 1 1 d . . .
H13A H 0.0581 0.0287 0.7018 0.082 Uiso 1 1 calc R . .
H13B H -0.0241 0.0309 0.7535 0.082 Uiso 1 1 calc R . .
C14 C -0.0997(10) 0.2358(7) 0.9704(7) 0.091(4) Uani 1 1 d . . .
H14A H -0.0956 0.2876 0.9633 0.136 Uiso 1 1 calc R . .
H14B H -0.0551 0.2217 1.0036 0.136 Uiso 1 1 calc R . .
H14C H -0.1628 0.2234 0.9842 0.136 Uiso 1 1 calc R . .
C15 C -0.0814(9) 0.0887(7) 0.9077(8) 0.100(5) Uani 1 1 d . . .
H15A H -0.0658 0.0626 0.8684 0.150 Uiso 1 1 calc R . .
H15B H -0.1452 0.0772 0.9205 0.150 Uiso 1 1 calc R . .
H15C H -0.0383 0.0748 0.9418 0.150 Uiso 1 1 calc R . .
C16 C -0.1635(8) 0.2110(9) 0.8344(8) 0.114(6) Uani 1 1 d . . .
H16A H -0.1514 0.1867 0.7937 0.171 Uiso 1 1 calc R . .
H16B H -0.1632 0.2630 0.8276 0.171 Uiso 1 1 calc R . .
H16C H -0.2243 0.1963 0.8509 0.171 Uiso 1 1 calc R . .
C17 C 0.2071(9) 0.2908(7) 0.8105(7) 0.092(4) Uani 1 1 d . . .
H17A H 0.2025 0.2625 0.7711 0.138 Uiso 1 1 calc R . .
H17B H 0.2511 0.2678 0.8398 0.138 Uiso 1 1 calc R . .
H17C H 0.2290 0.3391 0.8002 0.138 Uiso 1 1 calc R . .
C18 C 0.0949(11) 0.3511(6) 0.9268(8) 0.105(5) Uani 1 1 d . . .
H18A H 0.0336 0.3534 0.9472 0.158 Uiso 1 1 calc R . .
H18B H 0.1160 0.3997 0.9166 0.158 Uiso 1 1 calc R . .
H18C H 0.1393 0.3285 0.9561 0.158 Uiso 1 1 calc R . .
C19 C 0.0047(11) 0.3474(7) 0.7977(9) 0.119(6) Uani 1 1 d . . .
H19A H -0.0564 0.3503 0.8183 0.178 Uiso 1 1 calc R . .
H19B H -0.0013 0.3227 0.7565 0.178 Uiso 1 1 calc R . .
H19C H 0.0289 0.3959 0.7906 0.178 Uiso 1 1 calc R . .
C20 C 0.4129(7) 0.0585(5) 0.7440(6) 0.051(2) Uani 1 1 d . . .
C21 C 0.4836(7) 0.1090(7) 0.8409(6) 0.069(3) Uani 1 1 d . . .
H21A H 0.5408 0.1030 0.8142 0.082 Uiso 1 1 calc R . .
C22 C 0.4967(10) 0.0662(8) 0.9048(8) 0.101(5) Uani 1 1 d . . .
H22A H 0.4386 0.0683 0.9302 0.122 Uiso 1 1 calc R . .
H22B H 0.5101 0.0154 0.8951 0.122 Uiso 1 1 calc R . .
C23 C 0.5760(13) 0.0979(12) 0.9432(10) 0.149(8) Uani 1 1 d . . .
H23A H 0.6344 0.0934 0.9184 0.178 Uiso 1 1 calc R . .
H23B H 0.5835 0.0704 0.9834 0.178 Uiso 1 1 calc R . .
C24 C 0.5589(13) 0.1775(12) 0.9593(10) 0.141(8) Uani 1 1 d . . .
H24A H 0.5014 0.1822 0.9850 0.169 Uiso 1 1 calc R . .
H24B H 0.6114 0.1962 0.9850 0.169 Uiso 1 1 calc R . .
C25 C 0.5495(10) 0.2208(10) 0.8978(10) 0.116(6) Uani 1 1 d . . .
H25A H 0.6089 0.2196 0.8739 0.139 Uiso 1 1 calc R . .
H25B H 0.5351 0.2713 0.9083 0.139 Uiso 1 1 calc R . .
C26 C 0.4708(8) 0.1890(7) 0.8559(6) 0.071(3) Uani 1 1 d . . .
H26A H 0.4106 0.1958 0.8781 0.085 Uiso 1 1 calc R . .
H26B H 0.4679 0.2159 0.8151 0.085 Uiso 1 1 calc R . .
C27 C 0.3286(7) 0.0058(5) 0.6509(5) 0.056(3) Uani 1 1 d . . .
H27A H 0.3940 0.0017 0.6350 0.067 Uiso 1 1 calc R . .
C28 C 0.2748(10) 0.0525(7) 0.6050(7) 0.086(4) Uani 1 1 d . . .
H28A H 0.3034 0.1007 0.6043 0.103 Uiso 1 1 calc R . .
H28B H 0.2103 0.0577 0.6209 0.103 Uiso 1 1 calc R . .
C29 C 0.2717(14) 0.0237(10) 0.5375(7) 0.115(6) Uani 1 1 d . . .
H29A H 0.3355 0.0215 0.5196 0.138 Uiso 1 1 calc R . .
H29B H 0.2341 0.0559 0.5101 0.138 Uiso 1 1 calc R . .
C30 C 0.2263(11) -0.0554(11) 0.5383(8) 0.119(7) Uani 1 1 d . . .
H30A H 0.1606 -0.0526 0.5522 0.142 Uiso 1 1 calc R . .
H30B H 0.2281 -0.0763 0.4948 0.142 Uiso 1 1 calc R . .
C31 C 0.2809(12) -0.1022(9) 0.5840(8) 0.109(5) Uani 1 1 d . . .
H31A H 0.3448 -0.1087 0.5673 0.131 Uiso 1 1 calc R . .
H31B H 0.2512 -0.1500 0.5864 0.131 Uiso 1 1 calc R . .
C32 C 0.2858(11) -0.0694(7) 0.6524(8) 0.093(5) Uani 1 1 d . . .
H32A H 0.2224 -0.0668 0.6707 0.112 Uiso 1 1 calc R . .
H32B H 0.3239 -0.1008 0.6802 0.112 Uiso 1 1 calc R . .
C33 C 0.6841(10) 0.0024(9) 0.7589(9) 0.126(6) Uani 1 1 d . . .
H33A H 0.6689 0.0207 0.8016 0.189 Uiso 1 1 calc R . .
H33B H 0.7199 0.0386 0.7355 0.189 Uiso 1 1 calc R . .
H33C H 0.7211 -0.0414 0.7629 0.189 Uiso 1 1 calc R . .
C34 C 0.6087(15) -0.0539(9) 0.6337(10) 0.160(9) Uani 1 1 d . . .
H34A H 0.6419 -0.0169 0.6096 0.239 Uiso 1 1 calc R . .
H34B H 0.5526 -0.0680 0.6103 0.239 Uiso 1 1 calc R . .
H34C H 0.6491 -0.0957 0.6392 0.239 Uiso 1 1 calc R . .
C35 C 0.5127(11) -0.0883(7) 0.7601(9) 0.121(6) Uani 1 1 d . . .
H35A H 0.4940 -0.0695 0.8020 0.181 Uiso 1 1 calc R . .
H35B H 0.5540 -0.1295 0.7662 0.181 Uiso 1 1 calc R . .
H35C H 0.4574 -0.1032 0.7362 0.181 Uiso 1 1 calc R . .
C36 C 0.4404(12) 0.2077(7) 0.6742(8) 0.112(5) Uani 1 1 d . . .
H36A H 0.4388 0.2193 0.7199 0.169 Uiso 1 1 calc R . .
H36B H 0.3790 0.1908 0.6606 0.169 Uiso 1 1 calc R . .
H36C H 0.4572 0.2506 0.6498 0.169 Uiso 1 1 calc R . .
C37 C 0.6497(13) 0.1712(11) 0.6810(14) 0.217(14) Uani 1 1 d . . .
H37A H 0.6520 0.1821 0.7269 0.326 Uiso 1 1 calc R . .
H37B H 0.6621 0.2149 0.6565 0.326 Uiso 1 1 calc R . .
H37C H 0.6967 0.1350 0.6707 0.326 Uiso 1 1 calc R . .
C38 C 0.5294(14) 0.1158(8) 0.5701(8) 0.132(7) Uani 1 1 d . . .
H38A H 0.4683 0.0974 0.5573 0.197 Uiso 1 1 calc R . .
H38B H 0.5772 0.0800 0.5605 0.197 Uiso 1 1 calc R . .
H38C H 0.5427 0.1600 0.5465 0.197 Uiso 1 1 calc R . .
C39 C 0.2125(9) -0.0722(6) 0.8550(7) 0.068(3) Uani 1 1 d . . .
C40 C 0.1096(9) -0.0701(7) 0.8787(7) 0.089(4) Uani 1 1 d . . .
H40A H 0.0919 -0.1173 0.8951 0.133 Uiso 1 1 calc R . .
H40B H 0.0687 -0.0571 0.8431 0.133 Uiso 1 1 calc R . .
H40C H 0.1034 -0.0345 0.9129 0.133 Uiso 1 1 calc R . .
C41 C 0.2271(10) -0.1398(8) 0.8168(8) 0.105(5) Uani 1 1 d . . .
H41A H 0.2095 -0.1814 0.8428 0.157 Uiso 1 1 calc R . .
H41B H 0.2928 -0.1437 0.8047 0.157 Uiso 1 1 calc R . .
H41C H 0.1886 -0.1383 0.7782 0.157 Uiso 1 1 calc R . .
C42 C 0.2769(12) -0.0751(10) 0.9115(9) 0.125(6) Uani 1 1 d . . .
H42A H 0.2715 -0.1219 0.9324 0.187 Uiso 1 1 calc R . .
H42B H 0.2602 -0.0373 0.9420 0.187 Uiso 1 1 calc R . .
H42C H 0.3411 -0.0679 0.8971 0.187 Uiso 1 1 calc R . .

loop_
_atom_site_aniso_label
_atom_site_aniso_U_11
_atom_site_aniso_U_22
_atom_site_aniso_U_33
_atom_site_aniso_U_23
_atom_site_aniso_U_13
_atom_site_aniso_U_12
Er1 0.0446(3) 0.0450(3) 0.0487(3) -0.0013(2) -0.01340(19) 0.0042(2)
Si1 0.0489(17) 0.0599(19) 0.070(2) -0.0098(15) -0.0039(15) 0.0036(14)
Si2 0.078(2) 0.0341(15) 0.077(2) -0.0009(14) -0.0246(17) -0.0017(14)
Si3 0.061(2) 0.065(2) 0.094(3) 0.0088(18) -0.0019(19) 0.0238(16)
Si4 0.071(2) 0.062(2) 0.110(3) 0.024(2) -0.004(2) -0.0087(17)
N1 0.037(4) 0.053(5) 0.043(5) 0.000(4) -0.021(3) 0.002(3)
N2 0.045(4) 0.043(4) 0.047(5) -0.007(4) -0.012(4) 0.009(3)
N3 0.043(4) 0.037(4) 0.053(5) -0.007(4) -0.007(4) 0.004(3)
N4 0.057(5) 0.072(6) 0.049(6) -0.008(4) -0.018(4) 0.001(4)
N5 0.045(4) 0.074(6) 0.023(4) -0.006(4) -0.005(3) 0.004(4)
N6 0.042(5) 0.053(5) 0.069(6) 0.004(4) -0.009(4) 0.004(4)
C1 0.039(5) 0.029(4) 0.049(6) 0.003(4) -0.006(4) -0.003(4)
C2 0.051(6) 0.047(6) 0.052(6) -0.003(5) -0.021(5) -0.001(4)
C3 0.085(9) 0.101(10) 0.057(8) -0.006(7) -0.014(7) -0.021(7)
C4 0.106(11) 0.146(14) 0.052(9) -0.014(9) -0.030(7) -0.040(9)
C5 0.143(14) 0.137(14) 0.058(10) -0.021(9) -0.051(9) 0.016(11)
C6 0.168(15) 0.116(12) 0.036(8) -0.003(7) -0.029(9) -0.025(10)
C7 0.151(13) 0.063(8) 0.058(9) 0.005(6) -0.023(8) -0.016(8)
C8 0.044(5) 0.044(5) 0.040(6) -0.003(4) -0.012(4) 0.010(4)
C9 0.079(8) 0.064(7) 0.060(8) 0.011(6) -0.031(6) -0.009(6)
C10 0.136(13) 0.096(10) 0.061(9) 0.022(7) -0.043(8) -0.009(9)
C11 0.113(11) 0.112(11) 0.046(8) -0.003(7) -0.044(7) -0.003(8)
C12 0.105(11) 0.084(10) 0.086(11) -0.004(7) -0.038(8) -0.024(8)
C13 0.072(7) 0.056(7) 0.078(9) 0.009(6) -0.038(6) -0.016(5)
C14 0.109(10) 0.095(10) 0.068(9) -0.001(7) 0.008(8) 0.017(8)
C15 0.080(9) 0.072(9) 0.148(16) -0.008(9) 0.023(9) -0.017(7)
C16 0.041(7) 0.184(16) 0.117(14) -0.016(11) -0.003(7) 0.001(8)
C17 0.103(10) 0.079(9) 0.094(11) 0.012(7) -0.025(8) -0.043(8)
C18 0.152(14) 0.051(8) 0.113(13) -0.026(8) -0.024(10) -0.008(8)
C19 0.134(13) 0.056(8) 0.166(18) 0.019(9) -0.078(12) 0.011(8)
C20 0.046(6) 0.046(6) 0.062(7) 0.005(5) -0.016(5) 0.009(4)
C21 0.040(6) 0.095(9) 0.071(9) -0.022(7) -0.023(5) 0.000(5)
C22 0.094(10) 0.108(11) 0.101(13) -0.008(9) -0.071(9) 0.010(8)
C23 0.134(15) 0.176(19) 0.136(19) -0.018(14) -0.115(13) 0.010(13)
C24 0.120(14) 0.172(19) 0.132(19) -0.048(15) -0.082(12) -0.022(13)
C25 0.074(9) 0.146(15) 0.127(17) -0.043(12) -0.022(10) -0.027(9)
C26 0.061(7) 0.087(9) 0.065(8) -0.007(6) -0.018(6) -0.016(6)
C27 0.052(6) 0.057(7) 0.058(7) 0.002(5) -0.003(5) 0.004(5)
C28 0.101(10) 0.096(10) 0.061(9) -0.012(7) -0.037(7) 0.042(8)
C29 0.150(15) 0.142(15) 0.054(10) 0.005(9) -0.034(9) 0.067(12)
C30 0.087(10) 0.20(2) 0.072(11) -0.053(11) -0.047(8) 0.010(11)
C31 0.137(13) 0.113(12) 0.077(12) -0.023(9) -0.027(10) -0.044(10)
C32 0.107(11) 0.077(9) 0.096(12) -0.008(8) -0.007(9) -0.031(8)
C33 0.088(11) 0.117(14) 0.17(2) 0.017(12) -0.017(11) 0.036(10)
C34 0.21(2) 0.147(16) 0.125(17) 0.000(12) 0.013(15) 0.128(15)
C35 0.121(12) 0.055(9) 0.19(2) 0.036(10) -0.021(12) 0.003(8)
C36 0.171(15) 0.053(8) 0.112(14) 0.012(8) -0.022(11) 0.022(9)
C37 0.116(15) 0.17(2) 0.37(4) 0.13(2) -0.083(19) -0.072(14)
C38 0.194(18) 0.103(12) 0.097(14) 0.027(9) 0.044(13) 0.007(12)
C39 0.086(9) 0.049(7) 0.069(9) 0.003(6) -0.006(7) 0.000(6)
C40 0.083(9) 0.086(10) 0.099(12) 0.006(8) -0.004(8) 0.001(7)
C41 0.095(10) 0.088(11) 0.131(16) -0.015(9) -0.030(10) -0.010(8)
C42 0.133(14) 0.161(16) 0.080(13) 0.016(11) -0.027(11) 0.012(12)

loop_
_atom_type_symbol
_atom_type_description
_atom_type_scat_dispersion_real
_atom_type_scat_dispersion_imag
_atom_type_scat_source
C C 0.0033 0.0016 'International Tables Vol C Tables 4.2.6.8 and 6.1.1.4'
H H 0.0000 0.0000 'International Tables Vol C Tables 4.2.6.8 and 6.1.1.4'
N N 0.0061 0.0033 'International Tables Vol C Tables 4.2.6.8 and 6.1.1.4'
Si Si 0.0817 0.0704 'International Tables Vol C Tables 4.2.6.8 and 6.1.1.4'
Er Er -0.2586 4.9576 'International Tables Vol C Tables 4.2.6.8 and 6.1.1.4'

loop_
_geom_angle_atom_site_label_1
_geom_angle_atom_site_label_2
_geom_angle_atom_site_label_3
_geom_angle
_geom_angle_site_symmetry_1
_geom_angle_site_symmetry_3
_geom_angle_publ_flag
N2 Er1 N4 128.2(3) . . ?
N2 Er1 N1 56.7(3) . . ?
N4 Er1 N1 107.9(3) . . ?
N2 Er1 C39 114.4(4) . . ?
N4 Er1 C39 117.4(4) . . ?
N1 Er1 C39 105.5(4) . . ?
N2 Er1 N5 106.4(3) . . ?
N4 Er1 N5 57.0(3) . . ?
N1 Er1 N5 146.4(3) . . ?
C39 Er1 N5 108.1(4) . . ?
N2 Er1 C1 28.3(3) . . ?
N4 Er1 C1 120.8(3) . . ?
N1 Er1 C1 28.5(2) . . ?
C39 Er1 C1 113.8(4) . . ?
N5 Er1 C1 128.6(3) . . ?
N2 Er1 C20 123.0(3) . . ?
N4 Er1 C20 28.4(3) . . ?
N1 Er1 C20 131.8(3) . . ?
C39 Er1 C20 113.8(4) . . ?
N5 Er1 C20 28.8(3) . . ?
C1 Er1 C20 132.4(3) . . ?
N2 Er1 C42 131.2(4) . . ?
N4 Er1 C42 96.6(4) . . ?
N1 Er1 C42 95.5(4) . . ?
C39 Er1 C42 28.6(4) . . ?
N5 Er1 C42 114.9(4) . . ?
C1 Er1 C42 116.2(4) . . ?
C20 Er1 C42 105.6(4) . . ?
N3 Si1 C16 112.4(6) . . ?
N3 Si1 C15 110.0(5) . . ?
C16 Si1 C15 107.2(7) . . ?
N3 Si1 C14 111.7(6) . . ?
C16 Si1 C14 106.9(7) . . ?
C15 Si1 C14 108.5(7) . . ?
N3 Si2 C19 110.2(5) . . ?
N3 Si2 C18 112.3(6) . . ?
C19 Si2 C18 105.1(7) . . ?
N3 Si2 C17 109.5(5) . . ?
C19 Si2 C17 109.8(8) . . ?
C18 Si2 C17 109.8(7) . . ?
N6 Si3 C35 108.9(6) . . ?
N6 Si3 C33 113.1(6) . . ?
C35 Si3 C33 107.2(8) . . ?
N6 Si3 C34 111.0(6) . . ?
C35 Si3 C34 109.0(9) . . ?
C33 Si3 C34 107.5(9) . . ?
N6 Si4 C36 109.1(6) . . ?
N6 Si4 C38 112.9(6) . . ?
C36 Si4 C38 107.4(8) . . ?
N6 Si4 C37 111.1(7) . . ?
C36 Si4 C37 109.0(9) . . ?
C38 Si4 C37 107.2(11) . . ?
C1 N1 C2 121.1(8) . . ?
C1 N1 Er1 92.9(6) . . ?
C2 N1 Er1 145.8(6) . . ?
C1 N2 C8 120.1(7) . . ?
C1 N2 Er1 97.1(6) . . ?
C8 N2 Er1 142.8(6) . . ?
C1 N3 Si2 114.9(6) . . ?
C1 N3 Si1 119.7(6) . . ?
Si2 N3 Si1 125.4(4) . . ?
C20 N4 C21 121.6(9) . . ?
C20 N4 Er1 95.2(6) . . ?
C21 N4 Er1 142.9(8) . . ?
C20 N5 C27 121.8(8) . . ?
C20 N5 Er1 92.4(6) . . ?
C27 N5 Er1 143.9(6) . . ?
C20 N6 Si3 117.6(6) . . ?
C20 N6 Si4 119.1(6) . . ?
Si3 N6 Si4 123.3(5) . . ?
N1 C1 N2 113.1(8) . . ?
N1 C1 N3 122.4(8) . . ?
N2 C1 N3 124.4(8) . . ?
N1 C1 Er1 58.6(5) . . ?
N2 C1 Er1 54.6(4) . . ?
N3 C1 Er1 174.7(6) . . ?
N1 C2 C3 112.1(9) . . ?
N1 C2 C7 113.2(9) . . ?
C3 C2 C7 108.6(10) . . ?
N1 C2 H2A 107.6 . . ?
C3 C2 H2A 107.6 . . ?
C7 C2 H2A 107.6 . . ?
C2 C3 C4 112.2(10) . . ?
C2 C3 H3A 109.2 . . ?
C4 C3 H3A 109.2 . . ?
C2 C3 H3B 109.2 . . ?
C4 C3 H3B 109.2 . . ?
H3A C3 H3B 107.9 . . ?
C3 C4 C5 111.1(13) . . ?
C3 C4 H4A 109.4 . . ?
C5 C4 H4A 109.4 . . ?
C3 C4 H4B 109.4 . . ?
C5 C4 H4B 109.4 . . ?
H4A C4 H4B 108.0 . . ?
C6 C5 C4 111.0(13) . . ?
C6 C5 H5A 109.4 . . ?
C4 C5 H5A 109.4 . . ?
C6 C5 H5B 109.4 . . ?
C4 C5 H5B 109.4 . . ?
H5A C5 H5B 108.0 . . ?
C5 C6 C7 108.3(13) . . ?
C5 C6 H6A 110.0 . . ?
C7 C6 H6A 110.0 . . ?
C5 C6 H6B 110.0 . . ?
C7 C6 H6B 110.0 . . ?
H6A C6 H6B 108.4 . . ?
C6 C7 C2 114.5(11) . . ?
C6 C7 H7A 108.6 . . ?
C2 C7 H7A 108.6 . . ?
C6 C7 H7B 108.6 . . ?
C2 C7 H7B 108.6 . . ?
H7A C7 H7B 107.6 . . ?
N2 C8 C13 109.3(8) . . ?
N2 C8 C9 111.9(8) . . ?
C13 C8 C9 110.1(9) . . ?
N2 C8 H8A 108.5 . . ?
C13 C8 H8A 108.5 . . ?
C9 C8 H8A 108.5 . . ?
C10 C9 C8 110.8(10) . . ?
C10 C9 H9A 109.5 . . ?
C8 C9 H9A 109.5 . . ?
C10 C9 H9B 109.5 . . ?
C8 C9 H9B 109.5 . . ?
H9A C9 H9B 108.1 . . ?
C9 C10 C11 113.0(11) . . ?
C9 C10 H10A 109.0 . . ?
C11 C10 H10A 109.0 . . ?
C9 C10 H10B 109.0 . . ?
C11 C10 H10B 109.0 . . ?
H10A C10 H10B 107.8 . . ?
C10 C11 C12 107.8(12) . . ?
C10 C11 H11A 110.1 . . ?
C12 C11 H11A 110.1 . . ?
C10 C11 H11B 110.1 . . ?
C12 C11 H11B 110.1 . . ?
H11A C11 H11B 108.5 . . ?
C13 C12 C11 113.2(11) . . ?
C13 C12 H12A 108.9 . . ?
C11 C12 H12A 108.9 . . ?
C13 C12 H12B 108.9 . . ?
C11 C12 H12B 108.9 . . ?
H12A C12 H12B 107.8 . . ?
C12 C13 C8 111.4(9) . . ?
C12 C13 H13A 109.4 . . ?
C8 C13 H13A 109.4 . . ?
C12 C13 H13B 109.4 . . ?
C8 C13 H13B 109.4 . . ?
H13A C13 H13B 108.0 . . ?
Si1 C14 H14A 109.5 . . ?
Si1 C14 H14B 109.5 . . ?
H14A C14 H14B 109.5 . . ?
Si1 C14 H14C 109.5 . . ?
H14A C14 H14C 109.5 . . ?
H14B C14 H14C 109.5 . . ?
Si1 C15 H15A 109.5 . . ?
Si1 C15 H15B 109.5 . . ?
H15A C15 H15B 109.5 . . ?
Si1 C15 H15C 109.5 . . ?
H15A C15 H15C 109.5 . . ?
H15B C15 H15C 109.5 . . ?
Si1 C16 H16A 109.5 . . ?
Si1 C16 H16B 109.5 . . ?
H16A C16 H16B 109.5 . . ?
Si1 C16 H16C 109.5 . . ?
H16A C16 H16C 109.5 . . ?
H16B C16 H16C 109.5 . . ?
Si2 C17 H17A 109.5 . . ?
Si2 C17 H17B 109.5 . . ?
H17A C17 H17B 109.5 . . ?
Si2 C17 H17C 109.5 . . ?
H17A C17 H17C 109.5 . . ?
H17B C17 H17C 109.5 . . ?
Si2 C18 H18A 109.5 . . ?
Si2 C18 H18B 109.5 . . ?
H18A C18 H18B 109.5 . . ?
Si2 C18 H18C 109.5 . . ?
H18A C18 H18C 109.5 . . ?
H18B C18 H18C 109.5 . . ?
Si2 C19 H19A 109.5 . . ?
Si2 C19 H19B 109.5 . . ?
H19A C19 H19B 109.5 . . ?
Si2 C19 H19C 109.5 . . ?
H19A C19 H19C 109.5 . . ?
H19B C19 H19C 109.5 . . ?
N4 C20 N5 114.7(9) . . ?
N4 C20 N6 124.8(9) . . ?
N5 C20 N6 120.4(10) . . ?
N4 C20 Er1 56.4(5) . . ?
N5 C20 Er1 58.8(5) . . ?
N6 C20 Er1 176.1(6) . . ?
N4 C21 C26 110.5(9) . . ?
N4 C21 C22 110.7(10) . . ?
C26 C21 C22 109.7(11) . . ?
N4 C21 H21A 108.6 . . ?
C26 C21 H21A 108.6 . . ?
C22 C21 H21A 108.6 . . ?
C23 C22 C21 110.1(14) . . ?
C23 C22 H22A 109.6 . . ?
C21 C22 H22A 109.6 . . ?
C23 C22 H22B 109.6 . . ?
C21 C22 H22B 109.6 . . ?
H22A C22 H22B 108.2 . . ?
C22 C23 C24 111.8(13) . . ?
C22 C23 H23A 109.3 . . ?
C24 C23 H23A 109.3 . . ?
C22 C23 H23B 109.3 . . ?
C24 C23 H23B 109.3 . . ?
H23A C23 H23B 107.9 . . ?
C25 C24 C23 109.9(17) . . ?
C25 C24 H24A 109.7 . . ?
C23 C24 H24A 109.7 . . ?
C25 C24 H24B 109.7 . . ?
C23 C24 H24B 109.7 . . ?
H24A C24 H24B 108.2 . . ?
C24 C25 C26 109.8(13) . . ?
C24 C25 H25A 109.7 . . ?
C26 C25 H25A 109.7 . . ?
C24 C25 H25B 109.7 . . ?
C26 C25 H25B 109.7 . . ?
H25A C25 H25B 108.2 . . ?
C21 C26 C25 113.5(11) . . ?
C21 C26 H26A 108.9 . . ?
C25 C26 H26A 108.9 . . ?
C21 C26 H26B 108.9 . . ?
C25 C26 H26B 108.9 . . ?
H26A C26 H26B 107.7 . . ?
N5 C27 C28 111.3(9) . . ?
N5 C27 C32 110.9(9) . . ?
C28 C27 C32 109.7(11) . . ?
N5 C27 H27A 108.3 . . ?
C28 C27 H27A 108.3 . . ?
C32 C27 H27A 108.3 . . ?
C27 C28 C29 113.8(11) . . ?
C27 C28 H28A 108.8 . . ?
C29 C28 H28A 108.8 . . ?
C27 C28 H28B 108.8 . . ?
C29 C28 H28B 108.8 . . ?
H28A C28 H28B 107.7 . . ?
C28 C29 C30 109.1(14) . . ?
C28 C29 H29A 109.9 . . ?
C30 C29 H29A 109.9 . . ?
C28 C29 H29B 109.9 . . ?
C30 C29 H29B 109.9 . . ?
H29A C29 H29B 108.3 . . ?
C31 C30 C29 109.0(11) . . ?
C31 C30 H30A 109.9 . . ?
C29 C30 H30A 109.9 . . ?
C31 C30 H30B 109.9 . . ?
C29 C30 H30B 109.9 . . ?
H30A C30 H30B 108.3 . . ?
C30 C31 C32 112.1(14) . . ?
C30 C31 H31A 109.2 . . ?
C32 C31 H31A 109.2 . . ?
C30 C31 H31B 109.2 . . ?
C32 C31 H31B 109.2 . . ?
H31A C31 H31B 107.9 . . ?
C27 C32 C31 111.1(12) . . ?
C27 C32 H32A 109.4 . . ?
C31 C32 H32A 109.4 . . ?
C27 C32 H32B 109.4 . . ?
C31 C32 H32B 109.4 . . ?
H32A C32 H32B 108.0 . . ?
Si3 C33 H33A 109.5 . . ?
Si3 C33 H33B 109.5 . . ?
H33A C33 H33B 109.5 . . ?
Si3 C33 H33C 109.5 . . ?
H33A C33 H33C 109.5 . . ?
H33B C33 H33C 109.5 . . ?
Si3 C34 H34A 109.5 . . ?
Si3 C34 H34B 109.5 . . ?
H34A C34 H34B 109.5 . . ?
Si3 C34 H34C 109.5 . . ?
H34A C34 H34C 109.5 . . ?
H34B C34 H34C 109.5 . . ?
Si3 C35 H35A 109.5 . . ?
Si3 C35 H35B 109.5 . . ?
H35A C35 H35B 109.5 . . ?
Si3 C35 H35C 109.5 . . ?
H35A C35 H35C 109.5 . . ?
H35B C35 H35C 109.5 . . ?
Si4 C36 H36A 109.5 . . ?
Si4 C36 H36B 109.5 . . ?
H36A C36 H36B 109.5 . . ?
Si4 C36 H36C 109.5 . . ?
H36A C36 H36C 109.5 . . ?
H36B C36 H36C 109.5 . . ?
Si4 C37 H37A 109.5 . . ?
Si4 C37 H37B 109.5 . . ?
H37A C37 H37B 109.5 . . ?
Si4 C37 H37C 109.5 . . ?
H37A C37 H37C 109.5 . . ?
H37B C37 H37C 109.5 . . ?
Si4 C38 H38A 109.5 . . ?
Si4 C38 H38B 109.5 . . ?
H38A C38 H38B 109.5 . . ?
Si4 C38 H38C 109.5 . . ?
H38A C38 H38C 109.5 . . ?
H38B C38 H38C 109.5 . . ?
C42 C39 C41 107.5(12) . . ?
C42 C39 C40 109.6(12) . . ?
C41 C39 C40 108.7(11) . . ?
C42 C39 Er1 100.2(9) . . ?
C41 C39 Er1 124.5(10) . . ?
C40 C39 Er1 105.5(8) . . ?
C39 C40 H40A 109.5 . . ?
C39 C40 H40B 109.5 . . ?
H40A C40 H40B 109.5 . . ?
C39 C40 H40C 109.5 . . ?
H40A C40 H40C 109.5 . . ?
H40B C40 H40C 109.5 . . ?
C39 C41 H41A 109.5 . . ?
C39 C41 H41B 109.5 . . ?
H41A C41 H41B 109.5 . . ?
C39 C41 H41C 109.5 . . ?
H41A C41 H41C 109.5 . . ?
H41B C41 H41C 109.5 . . ?
C39 C42 Er1 51.1(7) . . ?
C39 C42 H42A 109.5 . . ?
Er1 C42 H42A 160.6 . . ?
C39 C42 H42B 109.5 . . ?
Er1 C42 H42B 81.2 . . ?
H42A C42 H42B 109.5 . . ?
C39 C42 H42C 109.5 . . ?
Er1 C42 H42C 80.7 . . ?
H42A C42 H42C 109.5 . . ?
H42B C42 H42C 109.5 . . ?

loop_
_geom_bond_atom_site_label_1
_geom_bond_atom_site_label_2
_geom_bond_distance
_geom_bond_site_symmetry_2
_geom_bond_publ_flag
Er1 N2 2.282(8) . ?
Er1 N4 2.333(9) . ?
Er1 N1 2.375(8) . ?
Er1 C39 2.387(12) . ?
Er1 N5 2.388(8) . ?
Er1 C1 2.778(9) . ?
Er1 C20 2.789(11) . ?
Er1 C42 3.018(17) . ?
Si1 N3 1.762(8) . ?
Si1 C16 1.821(15) . ?
Si1 C15 1.822(13) . ?
Si1 C14 1.864(13) . ?
Si2 N3 1.753(8) . ?
Si2 C19 1.837(13) . ?
Si2 C18 1.859(14) . ?
Si2 C17 1.885(14) . ?
Si3 N6 1.750(8) . ?
Si3 C35 1.819(14) . ?
Si3 C33 1.821(16) . ?
Si3 C34 1.850(19) . ?
Si4 N6 1.756(9) . ?
Si4 C36 1.844(14) . ?
Si4 C38 1.867(18) . ?
Si4 C37 1.871(17) . ?
N1 C1 1.326(11) . ?
N1 C2 1.462(12) . ?
N2 C1 1.328(12) . ?
N2 C8 1.455(11) . ?
N3 C1 1.426(11) . ?
N4 C20 1.331(13) . ?
N4 C21 1.423(12) . ?
N5 C20 1.346(12) . ?
N5 C27 1.450(13) . ?
N6 C20 1.447(13) . ?
C2 C3 1.499(14) . ?
C2 C7 1.531(16) . ?
C2 H2A 0.9800 . ?
C3 C4 1.505(17) . ?
C3 H3A 0.9700 . ?
C3 H3B 0.9700 . ?
C4 C5 1.51(2) . ?
C4 H4A 0.9700 . ?
C4 H4B 0.9700 . ?
C5 C6 1.51(2) . ?
C5 H5A 0.9700 . ?
C5 H5B 0.9700 . ?
C6 C7 1.520(17) . ?
C6 H6A 0.9700 . ?
C6 H6B 0.9700 . ?
C7 H7A 0.9700 . ?
C7 H7B 0.9700 . ?
C8 C13 1.505(13) . ?
C8 C9 1.544(14) . ?
C8 H8A 0.9800 . ?
C9 C10 1.486(16) . ?
C9 H9A 0.9700 . ?
C9 H9B 0.9700 . ?
C10 C11 1.507(18) . ?
C10 H10A 0.9700 . ?
C10 H10B 0.9700 . ?
C11 C12 1.527(18) . ?
C11 H11A 0.9700 . ?
C11 H11B 0.9700 . ?
C12 C13 1.480(17) . ?
C12 H12A 0.9700 . ?
C12 H12B 0.9700 . ?
C13 H13A 0.9700 . ?
C13 H13B 0.9700 . ?
C14 H14A 0.9600 . ?
C14 H14B 0.9600 . ?
C14 H14C 0.9600 . ?
C15 H15A 0.9600 . ?
C15 H15B 0.9600 . ?
C15 H15C 0.9600 . ?
C16 H16A 0.9600 . ?
C16 H16B 0.9600 . ?
C16 H16C 0.9600 . ?
C17 H17A 0.9600 . ?
C17 H17B 0.9600 . ?
C17 H17C 0.9600 . ?
C18 H18A 0.9600 . ?
C18 H18B 0.9600 . ?
C18 H18C 0.9600 . ?
C19 H19A 0.9600 . ?
C19 H19B 0.9600 . ?
C19 H19C 0.9600 . ?
C21 C26 1.507(15) . ?
C21 C22 1.535(19) . ?
C21 H21A 0.9800 . ?
C22 C23 1.483(18) . ?
C22 H22A 0.9700 . ?
C22 H22B 0.9700 . ?
C23 C24 1.51(2) . ?
C23 H23A 0.9700 . ?
C23 H23B 0.9700 . ?
C24 C25 1.49(2) . ?
C24 H24A 0.9700 . ?
C24 H24B 0.9700 . ?
C25 C26 1.518(17) . ?
C25 H25A 0.9700 . ?
C25 H25B 0.9700 . ?
C26 H26A 0.9700 . ?
C26 H26B 0.9700 . ?
C27 C28 1.479(15) . ?
C27 C32 1.502(15) . ?
C27 H27A 0.9800 . ?
C28 C29 1.480(19) . ?
C28 H28A 0.9700 . ?
C28 H28B 0.9700 . ?
C29 C30 1.58(2) . ?
C29 H29A 0.9700 . ?
C29 H29B 0.9700 . ?
C30 C31 1.48(2) . ?
C30 H30A 0.9700 . ?
C30 H30B 0.9700 . ?
C31 C32 1.525(19) . ?
C31 H31A 0.9700 . ?
C31 H31B 0.9700 . ?
C32 H32A 0.9700 . ?
C32 H32B 0.9700 . ?
C33 H33A 0.9600 . ?
C33 H33B 0.9600 . ?
C33 H33C 0.9600 . ?
C34 H34A 0.9600 . ?
C34 H34B 0.9600 . ?
C34 H34C 0.9600 . ?
C35 H35A 0.9600 . ?
C35 H35B 0.9600 . ?
C35 H35C 0.9600 . ?
C36 H36A 0.9600 . ?
C36 H36B 0.9600 . ?
C36 H36C 0.9600 . ?
C37 H37A 0.9600 . ?
C37 H37B 0.9600 . ?
C37 H37C 0.9600 . ?
C38 H38A 0.9600 . ?
C38 H38B 0.9600 . ?
C38 H38C 0.9600 . ?
C39 C42 1.47(2) . ?
C39 C41 1.479(17) . ?
C39 C40 1.530(17) . ?
C40 H40A 0.9600 . ?
C40 H40B 0.9600 . ?
C40 H40C 0.9600 . ?
C41 H41A 0.9600 . ?
C41 H41B 0.9600 . ?
C41 H41C 0.9600 . ?
C42 H42A 0.9600 . ?
C42 H42B 0.9600 . ?
C42 H42C 0.9600 . ?
